data_1571505
loop_
_publ_author_name
'Wu, Jia-Hang'
'Hu, Chun-Li'
'Li, Ya-Feng'
'Mao, Jiang-Gao'
'Kong, Fang'

_publ_section_title
;
 [(C<sub>5</sub>H<sub>6</sub>N<sub>2</sub>)<sub>2</sub>H](Sb<sub>4</sub>F<sub>13</sub>):
 a polyfluoroantimonite with a strong second harmonic generation effect.
;
_journal_issue 21
_journal_name_full 'Chemical science'
_journal_page_first 8071
_journal_page_last 8079
_journal_paper_doi 10.1039/d4sc01716a
_journal_volume 15
_journal_year 2024
_chemical_formula_moiety 'F7 Sb2, C6 H7 N2 O'
_chemical_formula_sum 'C6 H7 F7 N2 O Sb2'
_chemical_formula_weight 499.64
_space_group_crystal_system triclinic
_space_group_IT_number 2
_space_group_name_Hall '-P 1'
_space_group_name_H-M_alt 'P -1'
_atom_sites_solution_hydrogens geom
_atom_sites_solution_primary dual
_audit_creation_date 2023-10-17
_audit_creation_method
;
Olex2 1.5
(compiled 2023.08.24 svn.re1ec1418 for OlexSys, GUI svn.r6817)
;
_audit_update_record
;
2023-12-04 deposited with the CCDC.	2024-04-30 downloaded from the CCDC.
;
_cell_angle_alpha 75.512(13)
_cell_angle_beta 83.357(11)
_cell_angle_gamma 85.846(13)
_cell_formula_units_Z 2
_cell_length_a 7.3227(10)
_cell_length_b 7.4727(12)
_cell_length_c 11.1037(16)
_cell_measurement_reflns_used 2485
_cell_measurement_temperature 295.68(10)
_cell_measurement_theta_max 29.4210
_cell_measurement_theta_min 4.2460
_cell_volume 583.73(15)
_computing_cell_refinement 'CrysAlisPro 1.171.41.113a (Rigaku OD, 2021)'
_computing_data_collection 'CrysAlisPro 1.171.41.113a (Rigaku OD, 2021)'
_computing_data_reduction 'CrysAlisPro 1.171.41.113a (Rigaku OD, 2021)'
_computing_molecular_graphics 'Olex2 1.5 (Dolomanov et al., 2009)'
_computing_publication_material 'Olex2 1.5 (Dolomanov et al., 2009)'
_computing_structure_refinement 'SHELXL 2018/3 (Sheldrick, 2015)'
_computing_structure_solution 'SHELXT  (Sheldrick, 2015)'
_diffrn_ambient_environment air
_diffrn_ambient_temperature 295.68(10)
_diffrn_detector 'CCD plate'
_diffrn_detector_area_resol_mean 10.3468
_diffrn_detector_type Atlas
_diffrn_measured_fraction_theta_full 0.998
_diffrn_measured_fraction_theta_max 0.996
_diffrn_measurement_details
;
List of Runs (angles in degrees, time in seconds):

  # Type    Start    End  Width  t~exp~   \w     \q     \k     \f   Frames
#--------------------------------------------------------------------------
  1  \w    -85.00   4.00   1.00    1.00    --  -12.30 -44.00-112.00   89
  2  \w    -27.00  61.00   1.00    1.00    --  -12.30  44.00  38.00   88
  3  \w     35.00  91.00   1.00    1.00    --   12.15 178.00 -60.00   56
  4  \w     36.00  99.00   1.00    1.00    --   12.15-178.00-150.00   63
  5  \w    -18.00  24.00   1.00    1.00    --  -12.30 -99.00-150.00   42
;
_diffrn_measurement_device 'four-circle diffractometer'
_diffrn_measurement_device_type 'SuperNova, Dual, Cu at home/near, Atlas'
_diffrn_measurement_method '\w scans'
_diffrn_orient_matrix_type 'CrysAlisPro convention (1999,Acta A55,543-557)'
_diffrn_orient_matrix_UB_11 0.0241948000
_diffrn_orient_matrix_UB_12 -0.0924305000
_diffrn_orient_matrix_UB_13 0.0307017000
_diffrn_orient_matrix_UB_21 -0.0767736000
_diffrn_orient_matrix_UB_22 -0.0311885000
_diffrn_orient_matrix_UB_23 -0.0212335000
_diffrn_orient_matrix_UB_31 0.0552235000
_diffrn_orient_matrix_UB_32 -0.0107110000
_diffrn_orient_matrix_UB_33 -0.0548130000
_diffrn_radiation_monochromator mirror
_diffrn_radiation_probe x-ray
_diffrn_radiation_type 'Mo K\a'
_diffrn_radiation_wavelength 0.71073
_diffrn_reflns_av_R_equivalents 0.0361
_diffrn_reflns_av_unetI/netI 0.0547
_diffrn_reflns_Laue_measured_fraction_full 0.998
_diffrn_reflns_Laue_measured_fraction_max 0.996
_diffrn_reflns_limit_h_max 8
_diffrn_reflns_limit_h_min -9
_diffrn_reflns_limit_k_max 8
_diffrn_reflns_limit_k_min -9
_diffrn_reflns_limit_l_max 13
_diffrn_reflns_limit_l_min -14
_diffrn_reflns_number 5198
_diffrn_reflns_point_group_measured_fraction_full 0.998
_diffrn_reflns_point_group_measured_fraction_max 0.996
_diffrn_reflns_theta_full 25.242
_diffrn_reflns_theta_max 27.103
_diffrn_reflns_theta_min 3.545
_diffrn_source 'micro-focus sealed X-ray tube'
_diffrn_source_type 'SuperNova (Mo) X-ray Source'
_exptl_absorpt_coefficient_mu 4.710
_exptl_absorpt_correction_T_max 1.00000
_exptl_absorpt_correction_T_min 0.40961
_exptl_absorpt_correction_type multi-scan
_exptl_absorpt_process_details
;
CrysAlisPro 1.171.41.113a (Rigaku Oxford Diffraction, 2021)
Empirical absorption correction using spherical harmonics,
implemented in SCALE3 ABSPACK scaling algorithm.
;
_exptl_crystal_density_diffrn 2.843
_exptl_crystal_description plate
_exptl_crystal_F_000 460
_refine_diff_density_max 0.676
_refine_diff_density_min -0.843
_refine_diff_density_rms 0.155
_refine_ls_extinction_coef 0.0192(6)
_refine_ls_extinction_expression Fc^*^=kFc[1+0.001xFc^2^\l^3^/sin(2\q)]^-1/4^
_refine_ls_extinction_method 'SHELXL-2018/3 (Sheldrick 2018)'
_refine_ls_goodness_of_fit_ref 0.995
_refine_ls_hydrogen_treatment constr
_refine_ls_matrix_type full
_refine_ls_number_parameters 164
_refine_ls_number_reflns 2558
_refine_ls_number_restraints 0
_refine_ls_restrained_S_all 0.995
_refine_ls_R_factor_all 0.0434
_refine_ls_R_factor_gt 0.0303
_refine_ls_shift/su_max 0.001
_refine_ls_shift/su_mean 0.000
_refine_ls_structure_factor_coef Fsqd
_refine_ls_weighting_details 'w=1/[\s^2^(Fo^2^)+(0.0172P)^2^] where P=(Fo^2^+2Fc^2^)/3'
_refine_ls_weighting_scheme calc
_refine_ls_wR_factor_gt 0.0536
_refine_ls_wR_factor_ref 0.0620
_reflns_Friedel_coverage 0.000
_reflns_number_gt 2035
_reflns_number_total 2558
_reflns_threshold_expression 'I > 2\s(I)'
_cod_data_source_file d4sc01716a2.cif
_cod_data_source_block 1
_cod_depositor_comments 'Adding full bibliography for 1571505--1571506.cif.'
_cod_database_code 1571505
_shelx_shelxl_version_number 2018/3
_chemical_oxdiff_formula 'C11 H10 N O'
_shelx_space_group_comment
;
The symmetry employed for this shelxl refinement is uniquely defined
by the following loop, which should always be used as a source of
symmetry information in preference to the above space-group names.
They are only intended as comments.
;
_olex2_refinement_description
;
1. Fixed Uiso
 At 1.2 times of:
  All C(H) groups, All N(H) groups, All N(H,H) groups
2.a Aromatic/amide H refined with riding coordinates:
 N1(H1), C6(H6), C5(H5), C4(H4), C3(H3)
2.b X=CH2 refined with riding coordinates:
 N2(H2A,H2B)
;
_olex2_submission_special_instructions 'No special instructions were received'
_oxdiff_exptl_absorpt_empirical_details
;
Empirical correction (ABSPACK) includes:
- Absorption correction using spherical harmonics
- Frame scaling
;
_oxdiff_exptl_absorpt_empirical_full_max 2.186
_oxdiff_exptl_absorpt_empirical_full_min 0.659

loop_
_space_group_symop_operation_xyz
'x, y, z'
'-x, -y, -z'

loop_
_atom_site_label
_atom_site_type_symbol
_atom_site_fract_x
_atom_site_fract_y
_atom_site_fract_z
_atom_site_U_iso_or_equiv
_atom_site_adp_type
_atom_site_occupancy
_atom_site_site_symmetry_order
_atom_site_calc_flag
_atom_site_refinement_flags_posn
_atom_site_refinement_flags_adp
_atom_site_refinement_flags_occupancy
_atom_site_disorder_assembly
_atom_site_disorder_group
Sb2 Sb 0.30159(5) 0.19439(5) 0.35902(3) 0.02785(13) Uani 1 1 d . . . . .
Sb1 Sb 0.75804(4) 0.38323(4) 0.45305(2) 0.02787(13) Uani 1 1 d . . . . .
F2 F 0.8906(4) 0.1733(4) 0.5487(2) 0.0375(7) Uani 1 1 d . . . . .
F6 F 0.4063(4) 0.0340(4) 0.2539(2) 0.0454(8) Uani 1 1 d . . . . .
F3 F 0.5472(4) 0.3397(5) 0.5760(3) 0.0528(9) Uani 1 1 d . . . . .
F1 F 0.8370(5) 0.5189(4) 0.5790(2) 0.0489(8) Uani 1 1 d . . . . .
F4 F 0.6363(5) 0.1792(5) 0.3958(3) 0.0544(9) Uani 1 1 d . . . . .
F7 F 0.0787(5) 0.2169(5) 0.2764(3) 0.0608(10) Uani 1 1 d . . . . .
F5 F 0.3971(5) 0.3910(4) 0.2280(3) 0.0591(10) Uani 1 1 d . . . . .
N1 N 0.3416(6) 0.7708(6) 0.1062(3) 0.0330(10) Uani 1 1 d . . . . .
H1 H 0.437153 0.784540 0.140737 0.040 Uiso 1 1 calc R U . . .
O1 O -0.2985(5) 0.7678(7) 0.1221(4) 0.0663(14) Uani 1 1 d . . . . .
C2 C 0.0210(6) 0.7756(6) 0.1116(4) 0.0233(10) Uani 1 1 d . . . . .
N2 N -0.1927(6) 0.8800(7) 0.2677(3) 0.0456(13) Uani 1 1 d . . . . .
H2A H -0.301640 0.901075 0.300826 0.055 Uiso 1 1 calc R U . . .
H2B H -0.098239 0.906118 0.298361 0.055 Uiso 1 1 calc R U . . .
C6 C 0.1753(6) 0.7953(7) 0.1646(4) 0.0281(11) Uani 1 1 d . . . . .
H6 H 0.164422 0.825853 0.241384 0.034 Uiso 1 1 calc R U . . .
C5 C 0.3654(7) 0.7258(7) -0.0041(4) 0.0358(13) Uani 1 1 d . . . . .
H5 H 0.483349 0.710279 -0.042321 0.043 Uiso 1 1 calc R U . . .
C1 C -0.1703(7) 0.8073(7) 0.1693(4) 0.0312(12) Uani 1 1 d . . . . .
C4 C 0.2160(8) 0.7028(8) -0.0600(4) 0.0418(14) Uani 1 1 d . . . . .
H4 H 0.231110 0.669786 -0.136014 0.050 Uiso 1 1 calc R U . . .
C3 C 0.0424(7) 0.7288(7) -0.0032(4) 0.0342(12) Uani 1 1 d . . . . .
H3 H -0.060519 0.715173 -0.041432 0.041 Uiso 1 1 calc R U . . .

loop_
_atom_site_aniso_label
_atom_site_aniso_U_11
_atom_site_aniso_U_22
_atom_site_aniso_U_33
_atom_site_aniso_U_23
_atom_site_aniso_U_13
_atom_site_aniso_U_12
Sb2 0.0246(2) 0.0319(2) 0.0287(2) -0.01168(13) -0.00101(13) 0.00021(15)
Sb1 0.0229(2) 0.0296(2) 0.0308(2) -0.00870(14) -0.00125(14) 0.00282(15)
F2 0.0386(19) 0.0351(17) 0.0375(14) -0.0077(12) -0.0070(13) 0.0086(14)
F6 0.042(2) 0.048(2) 0.0548(16) -0.0329(15) 0.0072(15) -0.0068(16)
F3 0.036(2) 0.057(2) 0.0589(18) -0.0123(15) 0.0151(15) 0.0019(17)
F1 0.048(2) 0.051(2) 0.0531(17) -0.0280(15) 0.0038(15) 0.0040(17)
F4 0.042(2) 0.061(2) 0.0695(19) -0.0308(17) -0.0089(16) -0.0047(18)
F7 0.039(2) 0.098(3) 0.0489(17) -0.0225(17) -0.0203(15) 0.012(2)
F5 0.075(3) 0.0361(19) 0.0526(17) -0.0006(14) 0.0255(17) 0.0037(19)
N1 0.018(2) 0.043(3) 0.039(2) -0.0118(19) -0.0050(17) -0.001(2)
O1 0.013(2) 0.128(4) 0.082(3) -0.070(3) -0.0053(19) 0.002(2)
C2 0.021(3) 0.026(3) 0.023(2) -0.0073(18) -0.0018(18) 0.002(2)
N2 0.023(3) 0.082(4) 0.039(2) -0.032(2) -0.0005(19) 0.009(2)
C6 0.018(3) 0.041(3) 0.028(2) -0.013(2) -0.0014(19) 0.002(2)
C5 0.022(3) 0.043(3) 0.039(3) -0.010(2) 0.007(2) 0.003(2)
C1 0.018(3) 0.042(3) 0.035(3) -0.012(2) -0.002(2) 0.001(2)
C4 0.034(3) 0.062(4) 0.032(3) -0.020(2) 0.002(2) 0.001(3)
C3 0.027(3) 0.046(3) 0.034(3) -0.017(2) -0.010(2) 0.001(3)

loop_
_atom_type_symbol
_atom_type_description
_atom_type_scat_dispersion_real
_atom_type_scat_dispersion_imag
_atom_type_scat_source
C C 0.0033 0.0016 'International Tables Vol C Tables 4.2.6.8 and 6.1.1.4'
H H 0.0000 0.0000 'International Tables Vol C Tables 4.2.6.8 and 6.1.1.4'
F F 0.0171 0.0103 'International Tables Vol C Tables 4.2.6.8 and 6.1.1.4'
N N 0.0061 0.0033 'International Tables Vol C Tables 4.2.6.8 and 6.1.1.4'
O O 0.0106 0.0060 'International Tables Vol C Tables 4.2.6.8 and 6.1.1.4'
Sb Sb -0.5866 1.5461 'International Tables Vol C Tables 4.2.6.8 and 6.1.1.4'

loop_
_geom_angle_atom_site_label_1
_geom_angle_atom_site_label_2
_geom_angle_atom_site_label_3
_geom_angle
_geom_angle_site_symmetry_1
_geom_angle_site_symmetry_3
_geom_angle_publ_flag
F6 Sb2 F1 159.69(11) . 2_666 ?
F6 Sb2 F4 78.95(12) . . ?
F6 Sb2 F7 87.96(14) . . ?
F1 Sb2 F4 105.64(11) 2_666 . ?
F7 Sb2 F1 82.54(13) . 2_666 ?
F7 Sb2 F4 161.77(11) . . ?
F5 Sb2 F6 85.67(13) . . ?
F5 Sb2 F1 76.25(12) . 2_666 ?
F5 Sb2 F4 77.69(14) . . ?
F5 Sb2 F7 88.81(15) . . ?
F2 Sb1 F1 84.11(12) . . ?
F2 Sb1 F4 82.72(13) . . ?
F3 Sb1 F2 90.68(13) . . ?
F3 Sb1 F1 80.87(13) . . ?
F3 Sb1 F4 79.95(13) . . ?
F1 Sb1 F4 156.53(12) . . ?
Sb1 F1 Sb2 130.13(15) . 2_666 ?
Sb1 F4 Sb2 123.49(16) . . ?
C6 N1 H1 118.7 . . ?
C6 N1 C5 122.5(4) . . ?
C5 N1 H1 118.7 . . ?
C6 C2 C1 123.1(4) . . ?
C6 C2 C3 118.4(4) . . ?
C3 C2 C1 118.4(4) . . ?
H2A N2 H2B 120.0 . . ?
C1 N2 H2A 120.0 . . ?
C1 N2 H2B 120.0 . . ?
N1 C6 C2 120.0(4) . . ?
N1 C6 H6 120.0 . . ?
C2 C6 H6 120.0 . . ?
N1 C5 H5 120.2 . . ?
N1 C5 C4 119.6(5) . . ?
C4 C5 H5 120.2 . . ?
O1 C1 C2 118.2(4) . . ?
O1 C1 N2 122.8(5) . . ?
N2 C1 C2 119.0(4) . . ?
C5 C4 H4 120.2 . . ?
C5 C4 C3 119.5(4) . . ?
C3 C4 H4 120.2 . . ?
C2 C3 H3 120.1 . . ?
C4 C3 C2 119.9(5) . . ?
C4 C3 H3 120.1 . . ?

loop_
_geom_bond_atom_site_label_1
_geom_bond_atom_site_label_2
_geom_bond_distance
_geom_bond_site_symmetry_2
_geom_bond_publ_flag
Sb2 F6 1.935(3) . ?
Sb2 F1 2.520(3) 2_666 ?
Sb2 F4 2.521(3) . ?
Sb2 F7 1.940(3) . ?
Sb2 F5 1.900(3) . ?
Sb1 F2 1.928(3) . ?
Sb1 F3 1.927(3) . ?
Sb1 F1 2.074(3) . ?
Sb1 F4 2.082(3) . ?
N1 H1 0.8600 . ?
N1 C6 1.335(6) . ?
N1 C5 1.339(6) . ?
O1 C1 1.214(6) . ?
C2 C6 1.366(6) . ?
C2 C1 1.500(6) . ?
C2 C3 1.393(6) . ?
N2 H2A 0.8600 . ?
N2 H2B 0.8600 . ?
N2 C1 1.326(6) . ?
C6 H6 0.9300 . ?
C5 H5 0.9300 . ?
C5 C4 1.359(7) . ?
C4 H4 0.9300 . ?
C4 C3 1.375(7) . ?
C3 H3 0.9300 . ?

loop_
_geom_torsion_atom_site_label_1
_geom_torsion_atom_site_label_2
_geom_torsion_atom_site_label_3
_geom_torsion_atom_site_label_4
_geom_torsion
_geom_torsion_site_symmetry_1
_geom_torsion_site_symmetry_2
_geom_torsion_site_symmetry_3
_geom_torsion_site_symmetry_4
_geom_torsion_publ_flag
N1 C5 C4 C3 0.9(8) . . . . ?
C6 N1 C5 C4 -0.3(7) . . . . ?
C6 C2 C1 O1 -172.4(5) . . . . ?
C6 C2 C1 N2 8.7(7) . . . . ?
C6 C2 C3 C4 0.3(7) . . . . ?
C5 N1 C6 C2 -0.4(7) . . . . ?
C5 C4 C3 C2 -1.0(8) . . . . ?
C1 C2 C6 N1 -177.8(4) . . . . ?
C1 C2 C3 C4 178.6(5) . . . . ?
C3 C2 C6 N1 0.3(7) . . . . ?
C3 C2 C1 O1 9.4(7) . . . . ?
C3 C2 C1 N2 -169.4(4) . . . . ?
